data_4125257
loop_
_publ_author_name
'Pfeifer, Lukas'
'Engle, Keary M.'
'Pidgeon, George W.'
'Sparkes, Hazel A.'
'Thompson, Amber L.'
'Brown, John M.'
'Gouverneur, V\'eronique'

_publ_section_title
;
 Hydrogen-Bonded Homoleptic Fluoride-Diarylurea Complexes: Structure,
 Reactivity, and Coordinating Power.
;
_journal_issue 40
_journal_name_full 'Journal of the American Chemical Society'
_journal_page_first 13314
_journal_paper_doi 10.1021/jacs.6b07501
_journal_volume 138
_journal_year 2016
_chemical_formula_moiety '2(C19 H24 N2 O), C16 H36 N, F'
_chemical_formula_sum 'C54 H84 F N5 O2'
_chemical_formula_weight 854.29
_chemical_melting_point ?
_space_group_IT_number 14
_symmetry_cell_setting monoclinic
_symmetry_space_group_name_Hall '-P 2ybc'
_symmetry_space_group_name_H-M 'P 1 21/c 1'
_atom_sites_solution_hydrogens difmap
_atom_sites_solution_primary direct
_audit_creation_date 13-05-17
_audit_creation_method CRYSTALS_ver_14.40
_cell_angle_alpha 90
_cell_angle_beta 102.0084(10)
_cell_angle_gamma 90
_cell_formula_units_Z 4
_cell_length_a 13.0796(1)
_cell_length_b 15.7385(2)
_cell_length_c 25.2838(3)
_cell_measurement_reflns_used 56372
_cell_measurement_temperature 150
_cell_measurement_theta_max 77
_cell_measurement_theta_min 3
_cell_volume 5090.86(10)
_computing_cell_refinement 'CrysAlis, (Oxford Diffraction, 2002)'
_computing_data_collection 'SuperNova, (Oxford Diffraction, 2010)'
_computing_data_reduction 'CrysAlis, (Oxford Diffraction, 2002)'
_computing_molecular_graphics 'CAMERON (Watkin et al., 1996)'
_computing_publication_material 'CRYSTALS (Betteridge et al., 2003)'
_computing_structure_refinement 'CRYSTALS (Betteridge et al., 2003)'
_computing_structure_solution 'SIR92 (Altomare et al., 1994)'
_diffrn_ambient_temperature 150
_diffrn_measured_fraction_theta_full 0.996
_diffrn_measured_fraction_theta_max 0.996
_diffrn_measurement_device Area
_diffrn_measurement_device_type 'Oxford Diffraction SuperNova'
_diffrn_measurement_method \w
_diffrn_radiation_monochromator graphite
_diffrn_radiation_type 'Cu K\a'
_diffrn_radiation_wavelength 1.54180
_diffrn_reflns_av_R_equivalents 0.024
_diffrn_reflns_limit_h_max 16
_diffrn_reflns_limit_h_min -16
_diffrn_reflns_limit_k_max 19
_diffrn_reflns_limit_k_min -19
_diffrn_reflns_limit_l_max 31
_diffrn_reflns_limit_l_min -31
_diffrn_reflns_number 121582
_diffrn_reflns_theta_full 76.856
_diffrn_reflns_theta_max 76.856
_diffrn_reflns_theta_min 3.328
_diffrn_standards_number 0
_exptl_absorpt_coefficient_mu 0.541
_exptl_absorpt_correction_T_max 0.90
_exptl_absorpt_correction_T_min 0.69
_exptl_absorpt_correction_type multi-scan
_exptl_absorpt_process_details 'CrysAlis, (Oxford Diffraction, 2002)'
_exptl_crystal_colour clear_pale_colourless
_exptl_crystal_density_diffrn 1.115
_exptl_crystal_density_meas ?
_exptl_crystal_density_method 'not measured'
_exptl_crystal_description block
_exptl_crystal_F_000 1872
_exptl_crystal_size_max 0.21
_exptl_crystal_size_mid 0.20
_exptl_crystal_size_min 0.19
_refine_diff_density_max 0.64
_refine_diff_density_min -0.51
_refine_ls_extinction_method None
_refine_ls_goodness_of_fit_ref 0.9897
_refine_ls_hydrogen_treatment constr
_refine_ls_matrix_type full
_refine_ls_number_parameters 559
_refine_ls_number_reflns 10665
_refine_ls_number_restraints 0
_refine_ls_R_factor_all 0.0605
_refine_ls_R_factor_gt 0.0567
_refine_ls_shift/su_max 0.0007257
_refine_ls_shift/su_mean 0.0000541
_refine_ls_structure_factor_coef Fsqd
_refine_ls_weighting_details
;
 Method= Modified Sheldrick 
 w=1/[\s^2^(F^2^) + ( 0.08P)^2^ + 2.38P] 
 ,where P=(max(Fo^2^,0) + 2Fc^2^)/3 
;
_refine_ls_weighting_scheme calc
_refine_ls_wR_factor_all 0.1536
_refine_ls_wR_factor_gt 0.1498
_refine_ls_wR_factor_ref 0.1535
_reflns_limit_h_max 16
_reflns_limit_h_min -16
_reflns_limit_k_max 19
_reflns_limit_k_min 0
_reflns_limit_l_max 31
_reflns_limit_l_min 0
_reflns_number_gt 9680
_reflns_number_total 10708
_reflns_threshold_expression I>2.0\s(I)
_oxford_diffrn_Wilson_B_factor 3.57
_oxford_diffrn_Wilson_scale 0.39
_oxford_refine_ls_r_factor_ref 0.0605
_oxford_refine_ls_scale 1.786(10)
_oxford_reflns_number_all 10669
_oxford_reflns_threshold_expression_ref I>-3.0\s(I)
_oxford_structure_analysis_title 055gwp13
_cod_data_source_file ja6b07501_si_002.cif
_cod_data_source_block 2d
_cod_depositor_comments
;
The following automatic conversions were performed:

'_chemical_melting_point' value 'not measured' was changed to '?' -
the value is undefined or not given.

'_exptl_crystal_density_meas' value 'not measured' was changed to '?'
- the value is perceived as not measured.

Automatic conversion script
Id: cif_fix_values 4268 2015-11-12 08:31:59Z antanas 

 Adding full bibliography for 4125254--4125278.cif.
;
_cod_original_sg_symbol_H-M 'P 1 21/c 1 '
_cod_original_formula_sum 'C54 H84 F1 N5 O2'
_cod_database_code 4125257

loop_
_symmetry_equiv_pos_as_xyz
x,y,z
-x,-y,-z
-x,y+1/2,-z+1/2
x,-y+1/2,z+1/2

loop_
_atom_site_label
_atom_site_type_symbol
_atom_site_fract_x
_atom_site_fract_y
_atom_site_fract_z
_atom_site_U_iso_or_equiv
_atom_site_occupancy
_atom_site_adp_type
_atom_site_refinement_flags_posn
F1 F 0.81305(7) 0.67005(7) 0.73301(4) 0.0536 1.0000 Uani .
C1 C 0.59995(11) 0.62560(8) 0.77243(6) 0.0332 1.0000 Uani .
O1 O 0.51794(8) 0.61216(7) 0.78748(4) 0.0396 1.0000 Uani .
C2 C 1.04085(12) 0.65350(10) 0.69967(7) 0.0427 1.0000 Uani .
O2 O 1.12701(9) 0.64664(9) 0.68795(5) 0.0522 1.0000 Uani .
N11 N 0.60758(9) 0.63319(8) 0.71934(5) 0.0381 1.0000 Uani .
C12 C 0.52856(11) 0.61994(9) 0.67335(6) 0.0353 1.0000 Uani .
C13 C 0.55573(13) 0.63133(11) 0.62320(7) 0.0467 1.0000 Uani .
C14 C 0.48285(14) 0.62021(13) 0.57578(7) 0.0525 1.0000 Uani .
C15 C 0.37995(13) 0.59708(11) 0.57585(7) 0.0460 1.0000 Uani .
C16 C 0.35448(12) 0.58463(10) 0.62582(6) 0.0420 1.0000 Uani .
C17 C 0.42636(11) 0.59569(9) 0.67412(6) 0.0381 1.0000 Uani .
C18 C 0.29897(14) 0.59057(13) 0.52384(7) 0.0552 1.0000 Uani .
C19 C 0.32320(15) 0.52805(12) 0.48281(7) 0.0531 1.0000 Uani .
C20 C 0.24601(17) 0.53607(14) 0.42846(8) 0.0620 1.0000 Uani .
N21 N 0.69571(9) 0.63376(8) 0.80619(5) 0.0373 1.0000 Uani .
C22 C 0.72098(11) 0.61989(9) 0.86219(6) 0.0355 1.0000 Uani .
C23 C 0.82634(12) 0.62613(12) 0.88756(7) 0.0467 1.0000 Uani .
C24 C 0.85815(13) 0.61562(13) 0.94267(7) 0.0508 1.0000 Uani .
C25 C 0.78748(13) 0.59748(11) 0.97532(6) 0.0443 1.0000 Uani .
C26 C 0.68335(13) 0.58963(11) 0.94945(6) 0.0454 1.0000 Uani .
C27 C 0.64938(12) 0.60047(10) 0.89403(6) 0.0415 1.0000 Uani .
C28 C 0.82148(14) 0.59014(12) 1.03614(7) 0.0498 1.0000 Uani .
C29 C 0.90365(14) 0.52282(11) 1.05575(7) 0.0474 1.0000 Uani .
C30 C 0.94180(15) 0.52457(12) 1.11672(7) 0.0523 1.0000 Uani .
N31 N 1.02578(11) 0.66342(9) 0.75123(6) 0.0458 1.0000 Uani .
C32 C 1.10369(13) 0.66626(10) 0.79841(7) 0.0428 1.0000 Uani .
C33 C 1.07846(15) 0.70692(11) 0.84317(7) 0.0515 1.0000 Uani .
C34 C 1.14877(17) 0.70997(12) 0.89154(8) 0.0569 1.0000 Uani .
C35 C 1.24647(17) 0.67376(12) 0.89761(7) 0.0568 1.0000 Uani .
C36 C 1.27220(15) 0.63347(11) 0.85266(7) 0.0515 1.0000 Uani .
C37 C 1.20181(13) 0.62943(10) 0.80348(7) 0.0449 1.0000 Uani .
C38 C 1.3219(2) 0.67979(16) 0.95152(9) 0.0753 1.0000 Uani .
C39 C 1.3875(2) 0.60818(17) 0.97013(12) 0.0873 1.0000 Uani .
C40 C 1.45280(18) 0.61775(17) 1.02829(9) 0.0741 1.0000 Uani .
N41 N 0.94776(10) 0.65264(9) 0.66278(6) 0.0461 1.0000 Uani .
C42 C 0.93586(12) 0.64769(10) 0.60630(7) 0.0434 1.0000 Uani .
C43 C 0.84663(13) 0.68192(11) 0.57409(7) 0.0481 1.0000 Uani .
C44 C 0.83074(14) 0.67781(12) 0.51772(8) 0.0539 1.0000 Uani .
C45 C 0.90379(15) 0.64030(13) 0.49185(8) 0.0556 1.0000 Uani .
C46 C 0.99081(14) 0.60457(13) 0.52500(8) 0.0579 1.0000 Uani .
C47 C 1.00785(13) 0.60736(12) 0.58099(8) 0.0510 1.0000 Uani .
C48 C 0.89225(17) 0.63946(16) 0.43021(8) 0.0652 1.0000 Uani .
C49 C 0.78413(18) 0.63739(18) 0.39840(9) 0.0725 1.0000 Uani .
C50 C 0.77690(17) 0.62927(18) 0.33842(8) 0.0716 1.0000 Uani .
N51 N 0.65280(9) 0.36035(7) 0.77222(5) 0.0318 1.0000 Uani .
C52 C 0.73094(11) 0.42453(8) 0.75917(6) 0.0358 1.0000 Uani .
C53 C 0.82454(12) 0.38761(9) 0.74083(6) 0.0391 1.0000 Uani .
C54 C 0.90013(13) 0.45900(11) 0.73510(8) 0.0480 1.0000 Uani .
C55 C 0.99606(16) 0.42782(13) 0.71632(10) 0.0664 1.0000 Uani .
C56 C 0.60989(11) 0.30575(9) 0.72315(6) 0.0342 1.0000 Uani .
C57 C 0.55920(14) 0.35424(10) 0.67250(7) 0.0463 1.0000 Uani .
C58 C 0.50214(14) 0.29375(12) 0.63007(7) 0.0518 1.0000 Uani .
C59 C 0.46977(17) 0.33510(17) 0.57497(8) 0.0693 1.0000 Uani .
C60 C 0.56614(11) 0.41075(9) 0.78941(6) 0.0379 1.0000 Uani .
C61 C 0.47660(12) 0.35920(10) 0.80236(7) 0.0451 1.0000 Uani .
C62 C 0.39252(14) 0.41688(12) 0.81578(8) 0.0534 1.0000 Uani .
C63 C 0.30307(16) 0.36743(16) 0.83032(10) 0.0729 1.0000 Uani .
C64 C 0.70472(10) 0.30086(8) 0.81726(6) 0.0327 1.0000 Uani .
C65 C 0.76942(12) 0.34360(10) 0.86693(6) 0.0403 1.0000 Uani .
C66 C 0.80187(12) 0.27866(10) 0.91163(6) 0.0414 1.0000 Uani .
C67 C 0.88784(15) 0.31087(14) 0.95693(7) 0.0564 1.0000 Uani .
H111 H 0.6684 0.6458 0.7133 0.0472 1.0000 Uiso R
H131 H 0.6228 0.6468 0.6221 0.0557 1.0000 Uiso R
H141 H 0.5038 0.6301 0.5431 0.0637 1.0000 Uiso R
H161 H 0.2839 0.5698 0.6278 0.0498 1.0000 Uiso R
H171 H 0.4030 0.5871 0.7080 0.0463 1.0000 Uiso R
H181 H 0.2290 0.5739 0.5321 0.0672 1.0000 Uiso R
H182 H 0.2890 0.6447 0.5036 0.0679 1.0000 Uiso R
H191 H 0.3199 0.4697 0.4985 0.0659 1.0000 Uiso R
H192 H 0.3951 0.5376 0.4768 0.0646 1.0000 Uiso R
H201 H 0.2433 0.5942 0.4142 0.0922 1.0000 Uiso R
H202 H 0.2587 0.4962 0.4004 0.0921 1.0000 Uiso R
H203 H 0.1734 0.5277 0.4334 0.0920 1.0000 Uiso R
H211 H 0.7466 0.6475 0.7907 0.0455 1.0000 Uiso R
H231 H 0.8761 0.6381 0.8669 0.0550 1.0000 Uiso R
H241 H 0.9305 0.6217 0.9582 0.0619 1.0000 Uiso R
H261 H 0.6344 0.5766 0.9709 0.0532 1.0000 Uiso R
H271 H 0.5785 0.5947 0.8783 0.0491 1.0000 Uiso R
H281 H 0.8517 0.6445 1.0515 0.0601 1.0000 Uiso R
H282 H 0.7595 0.5797 1.0512 0.0602 1.0000 Uiso R
H291 H 0.8724 0.4667 1.0437 0.0583 1.0000 Uiso R
H292 H 0.9642 0.5315 1.0389 0.0566 1.0000 Uiso R
H301 H 0.9616 0.5826 1.1276 0.0776 1.0000 Uiso R
H302 H 1.0012 0.4851 1.1282 0.0782 1.0000 Uiso R
H303 H 0.8849 0.5078 1.1345 0.0768 1.0000 Uiso R
H311 H 0.9624 0.6699 0.7544 0.0561 1.0000 Uiso R
H331 H 1.0106 0.7328 0.8400 0.0630 1.0000 Uiso R
H341 H 1.1294 0.7373 0.9222 0.0681 1.0000 Uiso R
H361 H 1.3358 0.6080 0.8542 0.0597 1.0000 Uiso R
H371 H 1.2195 0.6025 0.7746 0.0529 1.0000 Uiso R
H381 H 1.3703 0.7288 0.9531 0.0925 1.0000 Uiso R
H382 H 1.2839 0.6882 0.9827 0.0924 1.0000 Uiso R
H391 H 1.3441 0.5583 0.9707 0.1069 1.0000 Uiso R
H392 H 1.4347 0.5984 0.9433 0.1087 1.0000 Uiso R
H401 H 1.4886 0.6709 1.0327 0.1114 1.0000 Uiso R
H402 H 1.4116 0.6164 1.0547 0.1105 1.0000 Uiso R
H403 H 1.5070 0.5751 1.0369 0.1111 1.0000 Uiso R
H411 H 0.8947 0.6622 0.6755 0.0549 1.0000 Uiso R
H431 H 0.7985 0.7092 0.5914 0.0554 1.0000 Uiso R
H441 H 0.7702 0.7036 0.4978 0.0643 1.0000 Uiso R
H461 H 1.0428 0.5767 0.5083 0.0703 1.0000 Uiso R
H471 H 1.0689 0.5828 0.6023 0.0609 1.0000 Uiso R
H481 H 0.9259 0.6916 0.4174 0.0786 1.0000 Uiso R
H482 H 0.9245 0.5839 0.4197 0.0796 1.0000 Uiso R
H491 H 0.7511 0.5857 0.4138 0.0884 1.0000 Uiso R
H492 H 0.7510 0.6946 0.4078 0.0887 1.0000 Uiso R
H501 H 0.8096 0.5773 0.3302 0.1062 1.0000 Uiso R
H502 H 0.7022 0.6303 0.3201 0.1067 1.0000 Uiso R
H503 H 0.8132 0.6754 0.3258 0.1061 1.0000 Uiso R
H521 H 0.6919 0.4608 0.7309 0.0419 1.0000 Uiso R
H522 H 0.7540 0.4570 0.7913 0.0416 1.0000 Uiso R
H531 H 0.8015 0.3602 0.7057 0.0476 1.0000 Uiso R
H532 H 0.8591 0.3461 0.7668 0.0469 1.0000 Uiso R
H541 H 0.9199 0.4894 0.7693 0.0589 1.0000 Uiso R
H542 H 0.8628 0.4984 0.7093 0.0579 1.0000 Uiso R
H551 H 0.9750 0.4044 0.6804 0.0991 1.0000 Uiso R
H552 H 1.0443 0.4737 0.7152 0.0990 1.0000 Uiso R
H553 H 1.0309 0.3849 0.7410 0.0993 1.0000 Uiso R
H561 H 0.5615 0.2674 0.7340 0.0402 1.0000 Uiso R
H562 H 0.6688 0.2733 0.7166 0.0400 1.0000 Uiso R
H571 H 0.6143 0.3827 0.6567 0.0578 1.0000 Uiso R
H572 H 0.5112 0.3956 0.6812 0.0567 1.0000 Uiso R
H581 H 0.4380 0.2747 0.6419 0.0622 1.0000 Uiso R
H582 H 0.5463 0.2434 0.6280 0.0617 1.0000 Uiso R
H591 H 0.5328 0.3489 0.5612 0.1039 1.0000 Uiso R
H592 H 0.4260 0.2967 0.5493 0.1034 1.0000 Uiso R
H593 H 0.4301 0.3870 0.5782 0.1034 1.0000 Uiso R
H601 H 0.5400 0.4489 0.7597 0.0455 1.0000 Uiso R
H602 H 0.6008 0.4428 0.8210 0.0458 1.0000 Uiso R
H611 H 0.4464 0.3239 0.7724 0.0557 1.0000 Uiso R
H612 H 0.5021 0.3243 0.8329 0.0548 1.0000 Uiso R
H621 H 0.4245 0.4536 0.8460 0.0646 1.0000 Uiso R
H622 H 0.3649 0.4525 0.7845 0.0636 1.0000 Uiso R
H631 H 0.3287 0.3342 0.8629 0.1088 1.0000 Uiso R
H632 H 0.2726 0.3290 0.8024 0.1088 1.0000 Uiso R
H633 H 0.2488 0.4046 0.8374 0.1076 1.0000 Uiso R
H641 H 0.6493 0.2677 0.8267 0.0377 1.0000 Uiso R
H642 H 0.7477 0.2639 0.8014 0.0380 1.0000 Uiso R
H651 H 0.7303 0.3892 0.8791 0.0494 1.0000 Uiso R
H652 H 0.8340 0.3671 0.8585 0.0497 1.0000 Uiso R
H661 H 0.8271 0.2280 0.8969 0.0507 1.0000 Uiso R
H662 H 0.7399 0.2632 0.9253 0.0505 1.0000 Uiso R
H671 H 0.8635 0.3634 0.9699 0.0838 1.0000 Uiso R
H672 H 0.9530 0.3203 0.9432 0.0849 1.0000 Uiso R
H673 H 0.9005 0.2706 0.9871 0.0839 1.0000 Uiso R

loop_
_atom_site_aniso_label
_atom_site_aniso_U_11
_atom_site_aniso_U_22
_atom_site_aniso_U_33
_atom_site_aniso_U_23
_atom_site_aniso_U_13
_atom_site_aniso_U_12
F1 0.0385(5) 0.0690(7) 0.0560(6) 0.0091(5) 0.0163(4) 0.0009(4)
C1 0.0353(7) 0.0250(6) 0.0393(7) -0.0012(5) 0.0077(5) 0.0039(5)
O1 0.0341(5) 0.0438(6) 0.0419(5) -0.0028(4) 0.0099(4) 0.0018(4)
C2 0.0382(7) 0.0425(8) 0.0494(8) 0.0066(6) 0.0136(6) -0.0113(6)
O2 0.0362(6) 0.0755(8) 0.0471(6) 0.0047(6) 0.0133(5) -0.0146(5)
N11 0.0326(6) 0.0430(7) 0.0383(6) 0.0031(5) 0.0066(5) -0.0011(5)
C12 0.0359(7) 0.0307(7) 0.0382(7) 0.0014(5) 0.0055(6) 0.0038(5)
C13 0.0387(8) 0.0585(10) 0.0433(8) 0.0013(7) 0.0094(6) -0.0049(7)
C14 0.0489(9) 0.0701(12) 0.0390(8) 0.0017(8) 0.0104(7) -0.0029(8)
C15 0.0419(8) 0.0505(9) 0.0437(8) -0.0013(7) 0.0042(6) 0.0035(7)
C16 0.0354(7) 0.0431(8) 0.0462(8) 0.0011(6) 0.0056(6) 0.0023(6)
C17 0.0368(7) 0.0358(7) 0.0417(7) 0.0021(6) 0.0083(6) 0.0025(6)
C18 0.0496(10) 0.0645(11) 0.0477(9) -0.0022(8) 0.0019(7) 0.0068(8)
C19 0.0543(10) 0.0523(10) 0.0508(9) -0.0018(8) 0.0061(8) -0.0037(8)
C20 0.0694(12) 0.0654(12) 0.0464(10) -0.0023(8) 0.0013(8) -0.0148(10)
N21 0.0332(6) 0.0420(7) 0.0370(6) 0.0007(5) 0.0080(5) -0.0014(5)
C22 0.0366(7) 0.0327(7) 0.0367(7) -0.0014(5) 0.0067(6) 0.0012(5)
C23 0.0359(8) 0.0610(10) 0.0439(8) 0.0064(7) 0.0098(6) -0.0033(7)
C24 0.0380(8) 0.0680(11) 0.0441(9) 0.0058(8) 0.0036(7) -0.0049(7)
C25 0.0459(8) 0.0476(9) 0.0397(8) -0.0009(6) 0.0094(6) 0.0019(7)
C26 0.0414(8) 0.0548(9) 0.0423(8) 0.0018(7) 0.0139(6) 0.0025(7)
C27 0.0346(7) 0.0475(8) 0.0429(8) -0.0007(6) 0.0091(6) 0.0008(6)
C28 0.0521(9) 0.0561(10) 0.0416(8) -0.0028(7) 0.0108(7) 0.0030(8)
C29 0.0552(9) 0.0455(9) 0.0430(8) -0.0001(7) 0.0136(7) 0.0000(7)
C30 0.0574(10) 0.0583(10) 0.0419(9) 0.0061(7) 0.0118(7) 0.0012(8)
N31 0.0394(7) 0.0503(8) 0.0511(7) 0.0040(6) 0.0175(6) -0.0067(6)
C32 0.0481(8) 0.0366(7) 0.0472(8) 0.0058(6) 0.0182(7) -0.0097(6)
C33 0.0622(10) 0.0446(9) 0.0543(10) 0.0049(7) 0.0273(8) -0.0042(8)
C34 0.0782(13) 0.0478(9) 0.0511(10) 0.0013(8) 0.0280(9) -0.0015(9)
C35 0.0818(13) 0.0457(9) 0.0425(9) 0.0015(7) 0.0125(8) -0.0084(9)
C36 0.0554(10) 0.0457(9) 0.0527(10) 0.0015(7) 0.0099(8) -0.0031(7)
C37 0.0500(9) 0.0407(8) 0.0459(8) -0.0011(6) 0.0141(7) -0.0075(7)
C38 0.1009(18) 0.0695(14) 0.0502(11) -0.0063(10) 0.0039(11) 0.0032(12)
C39 0.0799(16) 0.0720(15) 0.0924(18) -0.0045(13) -0.0228(13) 0.0124(12)
C40 0.0611(12) 0.0860(16) 0.0693(13) 0.0025(11) -0.0001(10) 0.0119(11)
N41 0.0348(6) 0.0536(8) 0.0523(8) 0.0075(6) 0.0142(6) -0.0056(6)
C42 0.0378(7) 0.0387(8) 0.0537(9) 0.0019(7) 0.0096(6) -0.0116(6)
C43 0.0420(8) 0.0435(8) 0.0598(10) 0.0030(7) 0.0127(7) -0.0038(7)
C44 0.0460(9) 0.0521(10) 0.0599(10) 0.0019(8) 0.0024(8) -0.0013(7)
C45 0.0492(9) 0.0584(11) 0.0590(11) -0.0091(8) 0.0107(8) -0.0073(8)
C46 0.0443(9) 0.0645(11) 0.0640(11) -0.0166(9) 0.0088(8) -0.0040(8)
C47 0.0380(8) 0.0522(10) 0.0611(10) -0.0061(8) 0.0064(7) -0.0048(7)
C48 0.0599(11) 0.0760(14) 0.0629(12) -0.0069(10) 0.0200(9) -0.0051(10)
C49 0.0664(13) 0.0952(17) 0.0582(12) -0.0081(11) 0.0183(10) -0.0148(12)
C50 0.0592(12) 0.1046(18) 0.0536(11) -0.0025(11) 0.0174(9) 0.0018(12)
N51 0.0320(6) 0.0238(5) 0.0406(6) 0.0003(4) 0.0098(5) 0.0009(4)
C52 0.0375(7) 0.0251(6) 0.0466(8) 0.0011(5) 0.0128(6) -0.0027(5)
C53 0.0388(7) 0.0332(7) 0.0479(8) -0.0003(6) 0.0151(6) -0.0024(6)
C54 0.0448(8) 0.0415(8) 0.0617(10) -0.0010(7) 0.0205(7) -0.0082(7)
C55 0.0535(10) 0.0565(11) 0.0994(16) -0.0059(11) 0.0396(11) -0.0117(9)
C56 0.0348(7) 0.0287(6) 0.0387(7) -0.0001(5) 0.0063(5) 0.0000(5)
C57 0.0496(9) 0.0400(8) 0.0464(9) 0.0089(7) 0.0033(7) 0.0009(7)
C58 0.0504(9) 0.0558(10) 0.0444(9) 0.0063(7) -0.0012(7) 0.0007(8)
C59 0.0602(12) 0.0926(16) 0.0491(10) 0.0200(10) -0.0020(9) -0.0010(11)
C60 0.0358(7) 0.0299(7) 0.0503(8) -0.0007(6) 0.0137(6) 0.0055(5)
C61 0.0395(8) 0.0409(8) 0.0594(10) 0.0009(7) 0.0203(7) 0.0022(6)
C62 0.0442(9) 0.0552(10) 0.0655(11) -0.0027(8) 0.0222(8) 0.0084(8)
C63 0.0502(11) 0.0871(15) 0.0912(16) -0.0065(12) 0.0374(11) 0.0021(10)
C64 0.0334(6) 0.0265(6) 0.0384(7) 0.0020(5) 0.0076(5) 0.0001(5)
C65 0.0452(8) 0.0362(7) 0.0394(7) -0.0026(6) 0.0087(6) -0.0063(6)
C66 0.0430(8) 0.0431(8) 0.0380(7) -0.0017(6) 0.0087(6) -0.0010(6)
C67 0.0575(10) 0.0697(12) 0.0397(8) -0.0046(8) 0.0047(7) -0.0082(9)

loop_
_atom_type_symbol
_atom_type_scat_dispersion_real
_atom_type_scat_dispersion_imag
_atom_type_scat_Cromer_Mann_a1
_atom_type_scat_Cromer_Mann_b1
_atom_type_scat_Cromer_Mann_a2
_atom_type_scat_Cromer_Mann_b2
_atom_type_scat_Cromer_Mann_a3
_atom_type_scat_Cromer_Mann_b3
_atom_type_scat_Cromer_Mann_a4
_atom_type_scat_Cromer_Mann_b4
_atom_type_scat_Cromer_Mann_c
_atom_type_scat_source
C 0.0181 0.0091 2.3100 20.8439 1.0200 10.2075 1.5886 0.5687 0.8650 51.6512 0.2156 'International Tables Vol C 4.2.6.8 and 6.1.1.4'
H 0.0000 0.0000 0.4930 10.5109 0.3229 26.1257 0.1402 3.1424 0.0408 57.7998 0.0030 'International Tables Vol C 4.2.6.8 and 6.1.1.4'
N 0.0311 0.0180 12.2126 0.0057 3.1322 9.8933 2.0125 28.9975 1.1663 0.5826 -11.5290 'International Tables Vol C 4.2.6.8 and 6.1.1.4'
F 0.0727 0.0534 3.5392 10.2825 2.6412 4.2944 1.5170 0.2615 1.0243 26.1476 0.2776 'International Tables Vol C 4.2.6.8 and 6.1.1.4'
O 0.0492 0.0322 3.0485 13.2771 2.2868 5.7011 1.5463 0.3239 0.8670 32.9089 0.2508 'International Tables Vol C 4.2.6.8 and 6.1.1.4'

loop_
_geom_angle_atom_site_label_1
_geom_angle_atom_site_label_2
_geom_angle_atom_site_label_3
_geom_angle
_geom_angle_publ_flag
O1 C1 N11 124.33(13) yes
O1 C1 N21 124.62(13) yes
N11 C1 N21 111.04(12) yes
O2 C2 N31 124.16(15) yes
O2 C2 N41 124.38(15) yes
N31 C2 N41 111.46(14) yes
C1 N11 C12 127.43(12) yes
C1 N11 H111 116.7 no
C12 N11 H111 115.9 no
N11 C12 C13 116.80(13) yes
N11 C12 C17 124.95(13) yes
C13 C12 C17 118.24(14) yes
C12 C13 C14 120.82(15) yes
C12 C13 H131 119.2 no
C14 C13 H131 120.0 no
C13 C14 C15 121.65(16) yes
C13 C14 H141 118.1 no
C15 C14 H141 120.2 no
C14 C15 C16 116.95(15) yes
C14 C15 C18 121.24(16) yes
C16 C15 C18 121.74(15) yes
C15 C16 C17 122.47(15) yes
C15 C16 H161 119.8 no
C17 C16 H161 117.7 no
C12 C17 C16 119.85(14) yes
C12 C17 H171 121.7 no
C16 C17 H171 118.5 no
C15 C18 C19 115.64(15) yes
C15 C18 H181 109.8 no
C19 C18 H181 107.5 no
C15 C18 H182 112.7 no
C19 C18 H182 103.2 no
H181 C18 H182 107.5 no
C18 C19 C20 111.66(16) yes
C18 C19 H191 106.9 no
C20 C19 H191 110.8 no
C18 C19 H192 110.2 no
C20 C19 H192 108.6 no
H191 C19 H192 108.6 no
C19 C20 H201 111.9 no
C19 C20 H202 114.5 no
H201 C20 H202 109.2 no
C19 C20 H203 110.1 no
H201 C20 H203 102.0 no
H202 C20 H203 108.3 no
C1 N21 C22 127.49(12) yes
C1 N21 H211 115.5 no
C22 N21 H211 117.0 no
N21 C22 C23 117.08(13) yes
N21 C22 C27 124.98(13) yes
C23 C22 C27 117.95(14) yes
C22 C23 C24 121.12(15) yes
C22 C23 H231 119.5 no
C24 C23 H231 119.4 no
C23 C24 C25 121.76(15) yes
C23 C24 H241 118.1 no
C25 C24 H241 120.1 no
C24 C25 C26 116.52(15) yes
C24 C25 C28 121.83(15) yes
C26 C25 C28 121.60(15) yes
C25 C26 C27 122.74(15) yes
C25 C26 H261 117.7 no
C27 C26 H261 119.6 no
C22 C27 C26 119.89(14) yes
C22 C27 H271 120.3 no
C26 C27 H271 119.9 no
C25 C28 C29 115.07(14) yes
C25 C28 H281 110.0 no
C29 C28 H281 106.2 no
C25 C28 H282 108.4 no
C29 C28 H282 110.1 no
H281 C28 H282 106.8 no
C28 C29 C30 112.32(14) yes
C28 C29 H291 107.6 no
C30 C29 H291 110.8 no
C28 C29 H292 110.0 no
C30 C29 H292 108.2 no
H291 C29 H292 107.9 no
C29 C30 H301 108.4 no
C29 C30 H302 110.9 no
H301 C30 H302 111.1 no
C29 C30 H303 109.9 no
H301 C30 H303 107.8 no
H302 C30 H303 108.7 no
C2 N31 C32 126.34(14) yes
C2 N31 H311 116.0 no
C32 N31 H311 117.6 no
N31 C32 C33 116.88(16) yes
N31 C32 C37 124.07(15) yes
C33 C32 C37 119.03(16) yes
C32 C33 C34 120.74(18) yes
C32 C33 H331 119.6 no
C34 C33 H331 119.7 no
C33 C34 C35 121.31(17) yes
C33 C34 H341 119.5 no
C35 C34 H341 119.2 no
C34 C35 C36 118.04(18) yes
C34 C35 C38 119.41(18) yes
C36 C35 C38 122.5(2) yes
C35 C36 C37 121.41(18) yes
C35 C36 H361 122.2 no
C37 C36 H361 116.4 no
C32 C37 C36 119.47(16) yes
C32 C37 H371 120.1 no
C36 C37 H371 120.4 no
C35 C38 C39 118.7(2) yes
C35 C38 H381 112.1 no
C39 C38 H381 105.4 no
C35 C38 H382 111.9 no
C39 C38 H382 101.6 no
H381 C38 H382 106.0 no
C38 C39 C40 114.2(2) yes
C38 C39 H391 109.2 no
C40 C39 H391 105.9 no
C38 C39 H392 107.7 no
C40 C39 H392 110.9 no
H391 C39 H392 108.9 no
C39 C40 H401 111.0 no
C39 C40 H402 112.8 no
H401 C40 H402 106.0 no
C39 C40 H403 112.3 no
H401 C40 H403 105.3 no
H402 C40 H403 109.0 no
C2 N41 C42 125.90(13) yes
C2 N41 H411 115.3 no
C42 N41 H411 118.4 no
N41 C42 C43 118.50(15) yes
N41 C42 C47 123.23(15) yes
C43 C42 C47 118.24(16) yes
C42 C43 C44 120.63(17) yes
C42 C43 H431 117.9 no
C44 C43 H431 121.5 no
C43 C44 C45 121.73(17) yes
C43 C44 H441 117.2 no
C45 C44 H441 121.0 no
C44 C45 C46 116.39(18) yes
C44 C45 C48 123.18(18) yes
C46 C45 C48 120.41(18) yes
C45 C46 C47 122.84(18) yes
C45 C46 H461 118.7 no
C47 C46 H461 118.4 no
C42 C47 C46 120.10(17) yes
C42 C47 H471 119.6 no
C46 C47 H471 120.3 no
C45 C48 C49 115.77(17) yes
C45 C48 H481 111.1 no
C49 C48 H481 105.9 no
C45 C48 H482 108.0 no
C49 C48 H482 103.8 no
H481 C48 H482 112.1 no
C48 C49 C50 113.80(19) yes
C48 C49 H491 103.9 no
C50 C49 H491 111.7 no
C48 C49 H492 104.6 no
C50 C49 H492 111.1 no
H491 C49 H492 111.4 no
C49 C50 H501 110.5 no
C49 C50 H502 108.5 no
H501 C50 H502 110.6 no
C49 C50 H503 109.8 no
H501 C50 H503 107.4 no
H502 C50 H503 110.0 no
C52 N51 C56 110.45(11) yes
C52 N51 C60 106.87(10) yes
C56 N51 C60 111.01(11) yes
C52 N51 C64 110.84(10) yes
C56 N51 C64 107.16(10) yes
C60 N51 C64 110.54(11) yes
N51 C52 C53 115.76(11) yes
N51 C52 H521 106.0 no
C53 C52 H521 109.6 no
N51 C52 H522 106.2 no
C53 C52 H522 109.5 no
H521 C52 H522 109.6 no
C52 C53 C54 109.18(12) yes
C52 C53 H531 109.4 no
C54 C53 H531 108.9 no
C52 C53 H532 110.2 no
C54 C53 H532 109.9 no
H531 C53 H532 109.3 no
C53 C54 C55 112.81(14) yes
C53 C54 H541 109.6 no
C55 C54 H541 110.6 no
C53 C54 H542 107.1 no
C55 C54 H542 109.5 no
H541 C54 H542 107.0 no
C54 C55 H551 109.1 no
C54 C55 H552 110.9 no
H551 C55 H552 108.7 no
C54 C55 H553 109.6 no
H551 C55 H553 110.1 no
H552 C55 H553 108.6 no
N51 C56 C57 115.27(12) yes
N51 C56 H561 106.1 no
C57 C56 H561 111.2 no
N51 C56 H562 105.5 no
C57 C56 H562 110.2 no
H561 C56 H562 108.3 no
C56 C57 C58 110.27(13) yes
C56 C57 H571 109.7 no
C58 C57 H571 106.8 no
C56 C57 H572 109.8 no
C58 C57 H572 109.8 no
H571 C57 H572 110.4 no
C57 C58 C59 112.61(16) yes
C57 C58 H581 107.4 no
C59 C58 H581 108.4 no
C57 C58 H582 109.6 no
C59 C58 H582 110.5 no
H581 C58 H582 108.2 no
C58 C59 H591 109.0 no
C58 C59 H592 110.9 no
H591 C59 H592 108.6 no
C58 C59 H593 109.5 no
H591 C59 H593 110.0 no
H592 C59 H593 108.8 no
N51 C60 C61 116.00(12) yes
N51 C60 H601 105.5 no
C61 C60 H601 109.6 no
N51 C60 H602 104.9 no
C61 C60 H602 110.4 no
H601 C60 H602 110.2 no
C60 C61 C62 110.89(14) yes
C60 C61 H611 110.5 no
C62 C61 H611 109.0 no
C60 C61 H612 109.2 no
C62 C61 H612 108.1 no
H611 C61 H612 109.0 no
C61 C62 C63 112.31(16) yes
C61 C62 H621 108.4 no
C63 C62 H621 109.9 no
C61 C62 H622 109.0 no
C63 C62 H622 108.5 no
H621 C62 H622 108.6 no
C62 C63 H631 109.5 no
C62 C63 H632 111.9 no
H631 C63 H632 107.7 no
C62 C63 H633 111.7 no
H631 C63 H633 107.8 no
H632 C63 H633 108.2 no
N51 C64 C65 115.59(11) yes
N51 C64 H641 106.1 no
C65 C64 H641 110.8 no
N51 C64 H642 105.8 no
C65 C64 H642 110.0 no
H641 C64 H642 108.2 no
C64 C65 C66 109.82(12) yes
C64 C65 H651 110.5 no
C66 C65 H651 110.3 no
C64 C65 H652 110.0 no
C66 C65 H652 107.2 no
H651 C65 H652 109.0 no
C65 C66 C67 112.71(14) yes
C65 C66 H661 109.5 no
C67 C66 H661 107.9 no
C65 C66 H662 107.9 no
C67 C66 H662 110.8 no
H661 C66 H662 107.8 no
C66 C67 H671 107.3 no
C66 C67 H672 109.9 no
H671 C67 H672 110.9 no
C66 C67 H673 110.5 no
H671 C67 H673 107.6 no
H672 C67 H673 110.5 no

loop_
_geom_bond_atom_site_label_1
_geom_bond_atom_site_label_2
_geom_bond_distance
_geom_bond_publ_flag
C1 O1 1.2289(17) yes
C1 N11 1.3719(18) yes
C1 N21 1.3671(18) yes
C2 O2 1.2281(19) yes
C2 N31 1.367(2) yes
C2 N41 1.371(2) yes
N11 C12 1.4013(18) yes
N11 H111 0.863 no
C12 C13 1.398(2) yes
C12 C17 1.394(2) yes
C13 C14 1.379(2) yes
C13 H131 0.916 no
C14 C15 1.395(2) yes
C14 H141 0.937 no
C15 C16 1.386(2) yes
C15 C18 1.511(2) yes
C16 C17 1.388(2) yes
C16 H161 0.964 no
C17 H171 0.977 no
C18 C19 1.510(3) yes
C18 H181 1.015 no
C18 H182 0.989 no
C19 C20 1.532(2) yes
C19 H191 1.005 no
C19 H192 0.995 no
C20 H201 0.981 no
C20 H202 0.986 no
C20 H203 0.992 no
N21 C22 1.4024(18) yes
N21 H211 0.867 no
C22 C23 1.397(2) yes
C22 C27 1.390(2) yes
C23 C24 1.379(2) yes
C23 H231 0.935 no
C24 C25 1.391(2) yes
C24 H241 0.951 no
C25 C26 1.388(2) yes
C25 C28 1.514(2) yes
C26 C27 1.390(2) yes
C26 H261 0.944 no
C27 H271 0.933 no
C28 C29 1.517(2) yes
C28 H281 0.987 no
C28 H282 0.978 no
C29 C30 1.519(2) yes
C29 H291 0.994 no
C29 H292 0.984 no
C30 H301 0.973 no
C30 H302 0.989 no
C30 H303 0.983 no
N31 C32 1.399(2) yes
N31 H311 0.856 no
C32 C33 1.398(2) yes
C32 C37 1.390(2) yes
C33 C34 1.370(3) yes
C33 H331 0.964 no
C34 C35 1.378(3) yes
C34 H341 0.965 no
C35 C36 1.402(3) yes
C35 C38 1.510(3) yes
C36 C37 1.386(2) yes
C36 H361 0.917 no
C37 H371 0.915 no
C38 C39 1.435(3) yes
C38 H381 0.993 no
C38 H382 1.025 no
C39 C40 1.547(3) yes
C39 H391 0.970 no
C39 H392 1.019 no
C40 H401 0.954 no
C40 H402 0.941 no
C40 H403 0.968 no
N41 C42 1.406(2) yes
N41 H411 0.838 no
C42 C43 1.386(2) yes
C42 C47 1.397(2) yes
C43 C44 1.398(3) yes
C43 H431 0.941 no
C44 C45 1.396(3) yes
C44 H441 0.938 no
C45 C46 1.385(3) yes
C45 C48 1.534(3) yes
C46 C47 1.387(3) yes
C46 H461 0.976 no
C47 H471 0.948 no
C48 C49 1.475(3) yes
C48 H481 1.015 no
C48 H482 1.029 no
C49 C50 1.505(3) yes
C49 H491 1.035 no
C49 H492 1.048 no
C50 H501 0.965 no
C50 H502 0.990 no
C50 H503 0.957 no
N51 C52 1.5213(17) yes
N51 C56 1.5177(17) yes
N51 C60 1.5191(17) yes
N51 C64 1.5208(17) yes
C52 C53 1.5125(19) yes
C52 H521 0.972 no
C52 H522 0.953 no
C53 C54 1.523(2) yes
C53 H531 0.977 no
C53 H532 0.969 no
C54 C55 1.513(2) yes
C54 H541 0.974 no
C54 H542 0.957 no
C55 H551 0.966 no
C55 H552 0.962 no
C55 H553 0.966 no
C56 C57 1.519(2) yes
C56 H561 0.956 no
C56 H562 0.967 no
C57 C58 1.510(2) yes
C57 H571 1.000 no
C57 H572 0.961 no
C58 C59 1.516(2) yes
C58 H581 0.994 no
C58 H582 0.988 no
C59 H591 0.984 no
C59 H592 0.980 no
C59 H593 0.981 no
C60 C61 1.515(2) yes
C60 H601 0.967 no
C60 H602 0.973 no
C61 C62 1.518(2) yes
C61 H611 0.956 no
C61 H612 0.950 no
C62 C63 1.513(3) yes
C62 H621 0.979 no
C62 H622 0.975 no
C63 H631 0.973 no
C63 H632 0.953 no
C63 H633 0.964 no
C64 C65 1.5178(19) yes
C64 H641 0.962 no
C64 H642 0.953 no
C65 C66 1.517(2) yes
C65 H651 0.968 no
C65 H652 0.986 no
C66 C67 1.516(2) yes
C66 H661 0.966 no
C66 H662 0.977 no
C67 H671 0.968 no
C67 H672 0.996 no
C67 H673 0.980 no

loop_
_geom_hbond_atom_site_label_D
_geom_hbond_atom_site_label_H
_geom_hbond_atom_site_label_A
_geom_hbond_site_symmetry_A
_geom_hbond_angle_DHA
_geom_hbond_distance_DH
_geom_hbond_distance_HA
_geom_hbond_distance_DA
_geom_hbond_publ_flag
C27 H271 O1 . 121.46 0.933 2.285 2.884(3) yes
C64 H642 O2 3_746 148.74 0.953 2.446 3.297(3) yes
